data_1554547
loop_
_publ_author_name
'Liu, Xiong-Li'
'Yue, Jing'
'Chen, Shuang'
'Liu, Huan-Huan'
'Yang, Kai-Mo'
'Feng, Ting-Ting'
'Zhou, Ying'

_publ_section_title
;
 Thermal-mediated catalyst-free heterolytic cleavage of 3-halooxindoles:
 rapid access to 3-functionalized-2-oxindoles
;
_journal_issue 2
_journal_name_full 'Organic Chemistry Frontiers'
_journal_page_first 256
_journal_paper_doi 10.1039/C8QO01222A
_journal_volume 6
_journal_year 2019
_chemical_formula_moiety 'C24 H19 Cl N2 O'
_chemical_formula_sum 'C24 H19 Cl N2 O'
_chemical_formula_weight 386.86
_space_group_crystal_system monoclinic
_space_group_IT_number 14
_space_group_name_Hall '-P 2ybc'
_space_group_name_H-M_alt 'P 1 21/c 1'
_atom_sites_solution_hydrogens geom
_atom_sites_solution_primary direct
_atom_sites_solution_secondary difmap
_audit_creation_method SHELXL-2014/7
_audit_update_record
;
2018-11-04 deposited with the CCDC.
2018-12-05 downloaded from the CCDC.
;
_cell_angle_alpha 90
_cell_angle_beta 113.397(2)
_cell_angle_gamma 90
_cell_formula_units_Z 4
_cell_length_a 12.9966(15)
_cell_length_b 15.5319(17)
_cell_length_c 10.5220(12)
_cell_measurement_reflns_used 2300
_cell_measurement_temperature 100(2)
_cell_measurement_theta_max 25.30
_cell_measurement_theta_min 2.48
_cell_volume 1949.3(4)
_computing_cell_refinement 'Bruker SAINT'
_computing_data_collection 'Bruker APEX2'
_computing_data_reduction 'Bruker SAINT'
_computing_molecular_graphics 'Bruker SHELXTL'
_computing_publication_material 'Bruker SHELXTL'
_computing_structure_refinement 'SHELXL-2014 (Sheldrick 2014)'
_computing_structure_solution 'SHELXS-97 (Sheldrick 2008)'
_diffrn_ambient_temperature 100(2)
_diffrn_measured_fraction_theta_full 0.825
_diffrn_measured_fraction_theta_max 0.866
_diffrn_measurement_device_type 'Bruker APEX-II CCD'
_diffrn_measurement_method '\f and \w scans'
_diffrn_radiation_type MoK\a
_diffrn_radiation_wavelength 0.71073
_diffrn_reflns_av_R_equivalents 0.1013
_diffrn_reflns_av_unetI/netI 0.1887
_diffrn_reflns_Laue_measured_fraction_full 0.825
_diffrn_reflns_Laue_measured_fraction_max 0.866
_diffrn_reflns_limit_h_max 17
_diffrn_reflns_limit_h_min -17
_diffrn_reflns_limit_k_max 20
_diffrn_reflns_limit_k_min -19
_diffrn_reflns_limit_l_max 14
_diffrn_reflns_limit_l_min -13
_diffrn_reflns_number 15650
_diffrn_reflns_point_group_measured_fraction_full 0.825
_diffrn_reflns_point_group_measured_fraction_max 0.866
_diffrn_reflns_theta_full 25.242
_diffrn_reflns_theta_max 28.268
_diffrn_reflns_theta_min 2.153
_diffrn_source 'fine-focus sealed tube'
_exptl_absorpt_coefficient_mu 0.213
_exptl_absorpt_correction_type multi-scan
_exptl_absorpt_process_details sadabs
_exptl_crystal_colour colourless
_exptl_crystal_density_diffrn 1.318
_exptl_crystal_description plate
_exptl_crystal_F_000 808
_exptl_crystal_size_max 0.310
_exptl_crystal_size_mid 0.250
_exptl_crystal_size_min 0.050
_exptl_transmission_factor_max 0.5264
_exptl_transmission_factor_min 0.2836
_refine_diff_density_max 0.413
_refine_diff_density_min -0.247
_refine_diff_density_rms 0.067
_refine_ls_extinction_method none
_refine_ls_goodness_of_fit_ref 0.835
_refine_ls_hydrogen_treatment constr
_refine_ls_matrix_type full
_refine_ls_number_parameters 254
_refine_ls_number_reflns 4173
_refine_ls_number_restraints 0
_refine_ls_restrained_S_all 0.835
_refine_ls_R_factor_all 0.1316
_refine_ls_R_factor_gt 0.0594
_refine_ls_shift/su_max 0.001
_refine_ls_shift/su_mean 0.000
_refine_ls_structure_factor_coef Fsqd
_refine_ls_weighting_details 'w=1/[\s^2^(Fo^2^)+(0.0596P)^2^] where P=(Fo^2^+2Fc^2^)/3'
_refine_ls_weighting_scheme calc
_refine_ls_wR_factor_gt 0.1392
_refine_ls_wR_factor_ref 0.1615
_reflns_Friedel_coverage 0.000
_reflns_number_gt 1962
_reflns_number_total 4173
_reflns_threshold_expression 'I > 2\s(I)'
_cod_data_source_file c8qo01222a2.cif
_cod_data_source_block mo_gd_lxl39_0m
_cod_original_sg_symbol_H-M 'P 21/c'
_cod_database_code 1554547
_shelx_shelxl_version_number 2014/7
_shelx_space_group_comment
;
The symmetry employed for this shelxl refinement is uniquely defined
by the following loop, which should always be used as a source of
symmetry information in preference to the above space-group names.
They are only intended as comments.
;
_shelx_estimated_absorpt_t_min 0.937
_shelx_estimated_absorpt_t_max 0.989

loop_
_space_group_symop_operation_xyz
'x, y, z'
'-x, y+1/2, -z+1/2'
'-x, -y, -z'
'x, -y-1/2, z-1/2'

loop_
_atom_site_label
_atom_site_type_symbol
_atom_site_fract_x
_atom_site_fract_y
_atom_site_fract_z
_atom_site_U_iso_or_equiv
_atom_site_adp_type
_atom_site_occupancy
_atom_site_site_symmetry_order
_atom_site_calc_flag
_atom_site_refinement_flags_posn
_atom_site_refinement_flags_adp
Cl1 Cl 0.42864(8) -0.15430(6) 1.05159(9) 0.0381(3) Uani 1 1 d . .
O1 O 0.05981(17) -0.06068(13) 0.3947(2) 0.0207(5) Uani 1 1 d . .
N1 N 0.1651(2) 0.02396(17) 0.0277(2) 0.0218(6) Uani 1 1 d . .
N2 N 0.1292(2) 0.05620(16) 0.5364(3) 0.0203(6) Uani 1 1 d . .
H14 H 0.0791 0.0588 0.5730 0.024 Uiso 1 1 calc R U
C1 C 0.3960(3) -0.1298(2) 0.8775(3) 0.0246(7) Uani 1 1 d . .
C2 C 0.4615(3) -0.0726(2) 0.8447(3) 0.0252(7) Uani 1 1 d . .
H19 H 0.5243 -0.0464 0.9154 0.030 Uiso 1 1 calc R U
C3 C 0.4352(3) -0.0534(2) 0.7067(3) 0.0238(7) Uani 1 1 d . .
H2 H 0.4809 -0.0140 0.6836 0.029 Uiso 1 1 calc R U
C4 C 0.3434(2) -0.0906(2) 0.6011(3) 0.0195(6) Uani 1 1 d . .
C5 C 0.3094(2) -0.0673(2) 0.4505(3) 0.0211(7) Uani 1 1 d . .
H6 H 0.2703 -0.1170 0.3925 0.025 Uiso 1 1 calc R U
H5 H 0.3777 -0.0558 0.4333 0.025 Uiso 1 1 calc R U
C6 C 0.2314(2) 0.01288(19) 0.4061(3) 0.0182(6) Uani 1 1 d . .
C7 C 0.1919(3) 0.0314(2) 0.2519(3) 0.0216(7) Uani 1 1 d . .
C8 C 0.1142(2) 0.0985(2) 0.1788(3) 0.0217(7) Uani 1 1 d . .
C9 C 0.1002(3) 0.0907(2) 0.0381(3) 0.0226(7) Uani 1 1 d . .
C10 C 0.0278(3) 0.1448(2) -0.0656(3) 0.0280(7) Uani 1 1 d . .
H11 H 0.0175 0.1384 -0.1597 0.034 Uiso 1 1 calc R U
C11 C -0.0275(3) 0.2075(2) -0.0250(3) 0.0302(8) Uani 1 1 d . .
H1 H -0.0756 0.2461 -0.0925 0.036 Uiso 1 1 calc R U
C12 C 0.2809(3) -0.1495(2) 0.6389(3) 0.0258(7) Uani 1 1 d . .
H4 H 0.2191 -0.1769 0.5684 0.031 Uiso 1 1 calc R U
C13 C 0.3053(3) -0.1699(2) 0.7763(3) 0.0268(7) Uani 1 1 d . .
H3 H 0.2610 -0.2102 0.8002 0.032 Uiso 1 1 calc R U
C14 C 0.1753(3) -0.0044(3) -0.0970(3) 0.0346(9) Uani 1 1 d . .
H7 H 0.1012 -0.0048 -0.1735 0.052 Uiso 1 1 calc R U
H9 H 0.2070 -0.0626 -0.0833 0.052 Uiso 1 1 calc R U
H8 H 0.2249 0.0349 -0.1191 0.052 Uiso 1 1 calc R U
C15 C 0.2187(3) -0.0112(2) 0.1589(3) 0.0253(7) Uani 1 1 d . .
H10 H 0.2681 -0.0591 0.1799 0.030 Uiso 1 1 calc R U
C16 C -0.0154(3) 0.2162(2) 0.1125(3) 0.0302(8) Uani 1 1 d . .
H12 H -0.0564 0.2595 0.1361 0.036 Uiso 1 1 calc R U
C17 C 0.0546(3) 0.1633(2) 0.2133(3) 0.0266(7) Uani 1 1 d . .
H13 H 0.0630 0.1703 0.3066 0.032 Uiso 1 1 calc R U
C18 C 0.2826(2) 0.0916(2) 0.4935(3) 0.0210(7) Uani 1 1 d . .
C19 C 0.2207(2) 0.1142(2) 0.5682(3) 0.0204(6) Uani 1 1 d . .
C20 C 0.1289(2) -0.00337(19) 0.4428(3) 0.0176(6) Uani 1 1 d . .
C21 C 0.2463(3) 0.1848(2) 0.6563(4) 0.0300(8) Uani 1 1 d . .
H18 H 0.2022 0.1999 0.7064 0.036 Uiso 1 1 calc R U
C22 C 0.3403(3) 0.2322(2) 0.6672(4) 0.0351(9) Uani 1 1 d . .
H17 H 0.3612 0.2806 0.7272 0.042 Uiso 1 1 calc R U
C23 C 0.4034(3) 0.2113(2) 0.5945(4) 0.0376(9) Uani 1 1 d . .
H16 H 0.4668 0.2455 0.6047 0.045 Uiso 1 1 calc R U
C24 C 0.3763(3) 0.1403(2) 0.5051(3) 0.0288(8) Uani 1 1 d . .
H15 H 0.4200 0.1258 0.4541 0.035 Uiso 1 1 calc R U

loop_
_atom_site_aniso_label
_atom_site_aniso_U_11
_atom_site_aniso_U_22
_atom_site_aniso_U_33
_atom_site_aniso_U_23
_atom_site_aniso_U_13
_atom_site_aniso_U_12
Cl1 0.0464(5) 0.0464(6) 0.0192(4) 0.0112(4) 0.0107(4) 0.0146(4)
O1 0.0204(11) 0.0196(11) 0.0195(10) 0.0017(9) 0.0051(9) -0.0029(9)
N1 0.0227(13) 0.0263(15) 0.0145(12) 0.0021(11) 0.0055(11) 0.0060(12)
N2 0.0182(12) 0.0226(14) 0.0218(13) -0.0023(11) 0.0096(11) -0.0037(11)
C1 0.0304(17) 0.0265(18) 0.0140(14) 0.0029(13) 0.0057(13) 0.0145(14)
C2 0.0286(17) 0.0228(17) 0.0184(15) -0.0043(13) 0.0033(13) 0.0037(14)
C3 0.0277(16) 0.0224(17) 0.0193(15) 0.0037(13) 0.0072(13) 0.0043(14)
C4 0.0164(14) 0.0230(17) 0.0209(15) 0.0007(13) 0.0093(12) 0.0086(12)
C5 0.0213(15) 0.0259(17) 0.0146(14) -0.0003(13) 0.0053(12) 0.0030(13)
C6 0.0173(14) 0.0222(16) 0.0148(13) 0.0039(12) 0.0063(12) 0.0001(12)
C7 0.0170(14) 0.0272(17) 0.0177(15) 0.0045(13) 0.0039(12) -0.0010(13)
C8 0.0222(16) 0.0230(17) 0.0182(14) -0.0032(13) 0.0062(13) -0.0041(13)
C9 0.0211(15) 0.0262(18) 0.0199(15) -0.0009(13) 0.0074(13) -0.0029(13)
C10 0.0321(18) 0.0306(19) 0.0194(15) 0.0034(14) 0.0081(14) -0.0008(15)
C11 0.0317(18) 0.0286(19) 0.0230(17) 0.0042(14) 0.0031(15) 0.0082(15)
C12 0.0264(17) 0.0233(17) 0.0217(16) 0.0022(14) 0.0030(14) 0.0042(14)
C13 0.0265(17) 0.0265(18) 0.0280(17) 0.0097(14) 0.0117(15) 0.0023(14)
C14 0.0319(18) 0.049(2) 0.0214(17) -0.0007(16) 0.0087(15) 0.0126(17)
C15 0.0216(15) 0.0295(19) 0.0210(15) 0.0013(14) 0.0044(13) 0.0031(14)
C16 0.0312(18) 0.034(2) 0.0246(17) 0.0021(15) 0.0097(15) 0.0107(15)
C17 0.0331(18) 0.0266(18) 0.0189(15) -0.0010(14) 0.0088(14) 0.0037(15)
C18 0.0182(14) 0.0221(17) 0.0164(14) 0.0059(13) 0.0001(12) -0.0012(13)
C19 0.0172(14) 0.0204(16) 0.0200(15) 0.0011(13) 0.0038(12) 0.0016(13)
C20 0.0151(14) 0.0210(16) 0.0135(13) 0.0064(12) 0.0021(11) 0.0047(12)
C21 0.0305(18) 0.0282(19) 0.0265(17) -0.0066(15) 0.0062(15) -0.0041(15)
C22 0.037(2) 0.027(2) 0.0318(19) -0.0061(16) 0.0046(17) -0.0099(16)
C23 0.039(2) 0.032(2) 0.0278(18) 0.0035(16) -0.0010(17) -0.0191(17)
C24 0.0234(16) 0.035(2) 0.0233(16) 0.0084(15) 0.0048(14) -0.0025(15)

loop_
_atom_type_symbol
_atom_type_description
_atom_type_scat_dispersion_real
_atom_type_scat_dispersion_imag
_atom_type_scat_source
C C 0.0033 0.0016 'International Tables Vol C Tables 4.2.6.8 and 6.1.1.4'
H H 0.0000 0.0000 'International Tables Vol C Tables 4.2.6.8 and 6.1.1.4'
N N 0.0061 0.0033 'International Tables Vol C Tables 4.2.6.8 and 6.1.1.4'
O O 0.0106 0.0060 'International Tables Vol C Tables 4.2.6.8 and 6.1.1.4'
Cl Cl 0.1484 0.1585 'International Tables Vol C Tables 4.2.6.8 and 6.1.1.4'

loop_
_geom_angle_atom_site_label_1
_geom_angle_atom_site_label_2
_geom_angle_atom_site_label_3
_geom_angle
C9 N1 C15 107.5(2)
C9 N1 C14 126.0(3)
C15 N1 C14 126.5(3)
C20 N2 C19 111.5(2)
C20 N2 H14 124.3
C19 N2 H14 124.3
C2 C1 C13 121.6(3)
C2 C1 Cl1 119.3(3)
C13 C1 Cl1 119.1(3)
C1 C2 C3 119.0(3)
C1 C2 H19 120.5
C3 C2 H19 120.5
C2 C3 C4 121.6(3)
C2 C3 H2 119.2
C4 C3 H2 119.2
C12 C4 C3 117.4(3)
C12 C4 C5 120.0(3)
C3 C4 C5 122.6(3)
C4 C5 C6 113.0(2)
C4 C5 H6 109.0
C6 C5 H6 109.0
C4 C5 H5 109.0
C6 C5 H5 109.0
H6 C5 H5 107.8
C18 C6 C7 112.1(2)
C18 C6 C20 101.2(2)
C7 C6 C20 109.7(2)
C18 C6 C5 112.7(2)
C7 C6 C5 112.0(2)
C20 C6 C5 108.5(2)
C15 C7 C8 107.3(3)
C15 C7 C6 127.7(3)
C8 C7 C6 125.0(3)
C17 C8 C9 118.3(3)
C17 C8 C7 136.2(3)
C9 C8 C7 105.5(3)
N1 C9 C10 129.5(3)
N1 C9 C8 108.6(3)
C10 C9 C8 121.9(3)
C11 C10 C9 117.0(3)
C11 C10 H11 121.5
C9 C10 H11 121.5
C10 C11 C16 122.1(3)
C10 C11 H1 118.9
C16 C11 H1 118.9
C4 C12 C13 122.2(3)
C4 C12 H4 118.9
C13 C12 H4 118.9
C1 C13 C12 118.2(3)
C1 C13 H3 120.9
C12 C13 H3 120.9
N1 C14 H7 109.5
N1 C14 H9 109.5
H7 C14 H9 109.5
N1 C14 H8 109.5
H7 C14 H8 109.5
H9 C14 H8 109.5
C7 C15 N1 111.1(3)
C7 C15 H10 124.5
N1 C15 H10 124.5
C17 C16 C11 120.8(3)
C17 C16 H12 119.6
C11 C16 H12 119.6
C16 C17 C8 119.8(3)
C16 C17 H13 120.1
C8 C17 H13 120.1
C19 C18 C24 119.9(3)
C19 C18 C6 109.7(3)
C24 C18 C6 130.3(3)
C18 C19 C21 123.0(3)
C18 C19 N2 109.1(3)
C21 C19 N2 127.9(3)
O1 C20 N2 126.2(3)
O1 C20 C6 125.4(3)
N2 C20 C6 108.5(2)
C19 C21 C22 116.2(3)
C19 C21 H18 121.9
C22 C21 H18 121.9
C23 C22 C21 122.2(3)
C23 C22 H17 118.9
C21 C22 H17 118.9
C22 C23 C24 121.1(3)
C22 C23 H16 119.4
C24 C23 H16 119.4
C18 C24 C23 117.6(3)
C18 C24 H15 121.2
C23 C24 H15 121.2

loop_
_geom_bond_atom_site_label_1
_geom_bond_atom_site_label_2
_geom_bond_distance
Cl1 C1 1.749(3)
O1 C20 1.222(3)
N1 C9 1.368(4)
N1 C15 1.387(4)
N1 C14 1.440(4)
N2 C20 1.350(4)
N2 C19 1.423(4)
N2 H14 0.8800
C1 C2 1.368(5)
C1 C13 1.383(5)
C2 C3 1.385(4)
C2 H19 0.9500
C3 C4 1.392(4)
C3 H2 0.9500
C4 C12 1.382(4)
C4 C5 1.511(4)
C5 C6 1.555(4)
C5 H6 0.9900
C5 H5 0.9900
C6 C18 1.515(4)
C6 C7 1.522(4)
C6 C20 1.548(4)
C7 C15 1.336(4)
C7 C8 1.443(4)
C8 C17 1.403(4)
C8 C9 1.422(4)
C9 C10 1.402(4)
C10 C11 1.376(5)
C10 H11 0.9500
C11 C16 1.398(5)
C11 H1 0.9500
C12 C13 1.389(4)
C12 H4 0.9500
C13 H3 0.9500
C14 H7 0.9800
C14 H9 0.9800
C14 H8 0.9800
C15 H10 0.9500
C16 C17 1.365(4)
C16 H12 0.9500
C17 H13 0.9500
C18 C19 1.375(4)
C18 C24 1.397(4)
C19 C21 1.388(4)
C21 C22 1.391(5)
C21 H18 0.9500
C22 C23 1.363(5)
C22 H17 0.9500
C23 C24 1.401(5)
C23 H16 0.9500
C24 H15 0.9500

loop_
_geom_hbond_atom_site_label_D
_geom_hbond_atom_site_label_H
_geom_hbond_atom_site_label_A
_geom_hbond_distance_DH
_geom_hbond_distance_HA
_geom_hbond_distance_DA
_geom_hbond_angle_DHA
_geom_hbond_site_symmetry_A
C14 H7 O1 0.98 2.64 3.546(4) 154.0 3
C10 H11 O1 0.95 2.57 3.445(4) 153.0 3
N2 H14 O1 0.88 1.96 2.825(3) 165.3 3_556
C10 H11 O1 0.95 2.57 3.445(4) 153.0 3
N2 H14 O1 0.88 1.96 2.825(3) 165.3 3_556
N2 H14 O1 0.88 1.96 2.825(3) 165.3 3_556
C10 H11 O1 0.95 2.57 3.445(4) 153.0 3
C14 H7 O1 0.98 2.64 3.546(4) 154.0 3
N2 H14 O1 0.88 1.96 2.825(3) 165.3 3_556
C10 H11 O1 0.95 2.57 3.445(4) 153.0 3
C14 H7 O1 0.98 2.64 3.546(4) 154.0 3
N2 H14 O1 0.88 1.96 2.825(3) 165.3 3_556
C10 H11 O1 0.95 2.57 3.445(4) 153.0 3
C14 H7 O1 0.98 2.64 3.546(4) 154.0 3

loop_
_geom_torsion_atom_site_label_1
_geom_torsion_atom_site_label_2
_geom_torsion_atom_site_label_3
_geom_torsion_atom_site_label_4
_geom_torsion
C13 C1 C2 C3 1.1(5)
Cl1 C1 C2 C3 -180.0(2)
C1 C2 C3 C4 0.4(5)
C2 C3 C4 C12 -1.8(5)
C2 C3 C4 C5 176.7(3)
C12 C4 C5 C6 92.4(3)
C3 C4 C5 C6 -86.1(3)
C4 C5 C6 C18 56.4(3)
C4 C5 C6 C7 -176.1(3)
C4 C5 C6 C20 -54.8(3)
C18 C6 C7 C15 126.2(3)
C20 C6 C7 C15 -122.2(3)
C5 C6 C7 C15 -1.6(5)
C18 C6 C7 C8 -55.6(4)
C20 C6 C7 C8 56.0(4)
C5 C6 C7 C8 176.5(3)
C15 C7 C8 C17 179.1(4)
C6 C7 C8 C17 0.7(6)
C15 C7 C8 C9 -0.4(4)
C6 C7 C8 C9 -178.8(3)
C15 N1 C9 C10 -178.0(3)
C14 N1 C9 C10 1.9(5)
C15 N1 C9 C8 0.7(4)
C14 N1 C9 C8 -179.4(3)
C17 C8 C9 N1 -179.8(3)
C7 C8 C9 N1 -0.2(3)
C17 C8 C9 C10 -1.0(5)
C7 C8 C9 C10 178.6(3)
N1 C9 C10 C11 -179.9(3)
C8 C9 C10 C11 1.5(5)
C9 C10 C11 C16 -1.7(5)
C3 C4 C12 C13 1.8(5)
C5 C4 C12 C13 -176.8(3)
C2 C1 C13 C12 -1.0(5)
Cl1 C1 C13 C12 180.0(2)
C4 C12 C13 C1 -0.5(5)
C8 C7 C15 N1 0.8(4)
C6 C7 C15 N1 179.2(3)
C9 N1 C15 C7 -1.0(4)
C14 N1 C15 C7 179.1(3)
C10 C11 C16 C17 1.4(6)
C11 C16 C17 C8 -0.9(5)
C9 C8 C17 C16 0.6(5)
C7 C8 C17 C16 -178.8(3)
C7 C6 C18 C19 117.9(3)
C20 C6 C18 C19 1.0(3)
C5 C6 C18 C19 -114.6(3)
C7 C6 C18 C24 -61.3(4)
C20 C6 C18 C24 -178.1(3)
C5 C6 C18 C24 66.2(4)
C24 C18 C19 C21 0.3(5)
C6 C18 C19 C21 -179.0(3)
C24 C18 C19 N2 178.7(3)
C6 C18 C19 N2 -0.5(3)
C20 N2 C19 C18 -0.3(3)
C20 N2 C19 C21 178.0(3)
C19 N2 C20 O1 -179.0(3)
C19 N2 C20 C6 1.0(3)
C18 C6 C20 O1 178.8(3)
C7 C6 C20 O1 60.3(4)
C5 C6 C20 O1 -62.4(3)
C18 C6 C20 N2 -1.2(3)
C7 C6 C20 N2 -119.8(3)
C5 C6 C20 N2 117.6(3)
C18 C19 C21 C22 -0.7(5)
N2 C19 C21 C22 -178.8(3)
C19 C21 C22 C23 0.7(5)
C21 C22 C23 C24 -0.2(6)
C19 C18 C24 C23 0.2(5)
C6 C18 C24 C23 179.3(3)
C22 C23 C24 C18 -0.2(5)
